data_1564533
loop_
_publ_author_name
'He, Juan'
'Ma, Rui'
'Li, Zheng-Hui'
'Feng, Tao'
'Liu, Ji-Kai'

_publ_section_title
;
 Taccachatrones A-G, Highly Oxidized Steroids from the Rhizomes of
 <i>Tacca chantrierii</i> and Their Cytotoxicity Assessment.
;
_journal_issue 8
_journal_name_full 'Journal of natural products'
_journal_page_first 2265
_journal_page_last 2271
_journal_paper_doi 10.1021/acs.jnatprod.1c00342
_journal_volume 84
_journal_year 2021
_chemical_absolute_configuration ad
_chemical_formula_sum 'C29 H40 O10'
_chemical_formula_weight 548.61
_space_group_crystal_system monoclinic
_space_group_IT_number 4
_space_group_name_Hall 'P 2yb'
_space_group_name_H-M_alt 'P 1 21 1'
_atom_sites_solution_hydrogens geom
_cell_angle_alpha 90
_cell_angle_beta 96.807(2)
_cell_angle_gamma 90
_cell_formula_units_Z 4
_cell_length_a 13.7785(6)
_cell_length_b 9.1111(4)
_cell_length_c 23.6073(9)
_cell_measurement_reflns_used 9996
_cell_measurement_temperature 298.(2)
_cell_measurement_theta_max 77.1254
_cell_measurement_theta_min 3.2302
_cell_volume 2942.7(2)
_computing_cell_refinement 'SAINT V8.38A (Bruker AXS Inc., 2017)'
_computing_data_reduction 'SAINT V8.38A (Bruker AXS Inc., 2017)'
_computing_molecular_graphics 'shelXle (C.B. Huebschle, rev 833)'
_computing_structure_refinement 'SHELXL-2016/6 (Sheldrick, 2016)'
_computing_structure_solution 'SHELXT 2014/5 (Sheldrick, 2014)'
_diffrn_ambient_temperature 298.(2)
_diffrn_detector_area_resol_mean 7.3910
_diffrn_measured_fraction_theta_full 0.986
_diffrn_measured_fraction_theta_max 0.986
_diffrn_measurement_device_type 'Bruker APEX-II CCD'
_diffrn_measurement_method '\f and \w scans'
_diffrn_radiation_wavelength 1.54178
_diffrn_reflns_av_R_equivalents 0.0906
_diffrn_reflns_av_unetI/netI 0.0842
_diffrn_reflns_limit_h_max 17
_diffrn_reflns_limit_h_min -17
_diffrn_reflns_limit_k_max 11
_diffrn_reflns_limit_k_min -11
_diffrn_reflns_limit_l_max 24
_diffrn_reflns_limit_l_min -30
_diffrn_reflns_number 48636
_diffrn_reflns_theta_full 79.61
_diffrn_reflns_theta_max 79.61
_diffrn_reflns_theta_min 3.23
_diffrn_source_type 'Cu K\a'
_exptl_absorpt_coefficient_mu 0.771
_exptl_absorpt_correction_T_max 0.96
_exptl_absorpt_correction_T_min 0.58
_exptl_absorpt_correction_type multi-scan
_exptl_absorpt_process_details
;
SADABS-2016/2 - Bruker AXS area detector scaling and absorption correction
;
_exptl_crystal_colour 'clear light colourless'
_exptl_crystal_density_diffrn 1.238
_exptl_crystal_density_method 'not measured'
_exptl_crystal_description NEEDLE
_exptl_crystal_F_000 1176
_exptl_crystal_size_max 0.124
_exptl_crystal_size_mid 0.081
_exptl_crystal_size_min 0.056
_refine_diff_density_max 0.309
_refine_diff_density_min -0.180
_refine_ls_abs_structure_details
;

Flack x determined using 2710 quotients [(I+)-(I-)]/[(I+)+(I-)]
(Parsons, Flack and Wagner, Acta Cryst. B69 (2013) 249-259).
;
_refine_ls_abs_structure_Flack 0.09(14)
_refine_ls_extinction_method none
_refine_ls_goodness_of_fit_ref 1.035
_refine_ls_hydrogen_treatment constr
_refine_ls_matrix_type full
_refine_ls_number_parameters 721
_refine_ls_number_reflns 11905
_refine_ls_number_restraints 2
_refine_ls_restrained_S_all 1.035
_refine_ls_R_factor_all 0.0913
_refine_ls_R_factor_gt 0.0672
_refine_ls_shift/su_max 0.001
_refine_ls_shift/su_mean 0.000
_refine_ls_structure_factor_coef Fsqd
_refine_ls_weighting_details 'w=1/[\s^2^(Fo^2^)+(0.1159P)^2^+0.0076P] where P=(Fo^2^+2Fc^2^)/3'
_refine_ls_weighting_scheme calc
_refine_ls_wR_factor_gt 0.1760
_refine_ls_wR_factor_ref 0.1989
_reflns_number_gt 8688
_reflns_number_total 11905
_reflns_threshold_expression 'I > 2\s(I)'
_cod_data_source_file np1c00342_si_002.cif
_cod_data_source_block LMJG91
_cod_depositor_comments
;
The following automatic conversions were performed:

data item '_exptl_absorpt_correction_type' value 'Multi-Scan' was
changed to 'multi-scan' in accordance with the
/home/data/users/saulius/crontab/automatic-downloads/current/ACS/lib/dictionaries/cif_core.dic
dictionary named 'cif_core.dic' version 2.4.2 last updated on
2011-04-26.

Automatic conversion script
Id: cif_fix_values 7556 2019-12-06 15:28:31Z antanas 
;
_cod_database_code 1564533

loop_
_space_group_symop_operation_xyz
'x, y, z'
'-x, y+1/2, -z'

loop_
_atom_site_type_symbol
_atom_site_label
_atom_site_fract_x
_atom_site_fract_y
_atom_site_fract_z
_atom_site_U_iso_or_equiv
_atom_site_adp_type
_atom_site_calc_flag
_atom_site_refinement_flags_adp
_atom_site_refinement_flags_occupancy
_atom_site_refinement_flags_posn
_atom_site_occupancy
_atom_site_disorder_assembly
_atom_site_disorder_group
O O1 0.8892(2) 0.5073(3) 0.39565(16) 0.0636(7) Uani d . . . 1 . .
C C1 0.9001(3) 0.6630(5) 0.3846(2) 0.0607(10) Uani d . . . 1 . .
H H1 0.947449 0.703155 0.414902 0.073 Uiso calc U . R 1 . .
O O2 1.0472(4) 0.4813(7) 0.4191(5) 0.180(5) Uani d . . . 1 . .
C C2 0.9399(4) 0.6848(7) 0.3292(3) 0.0767(14) Uani d . . . 1 . .
H H2 1.008954 0.712939 0.33155 0.092 Uiso calc U . R 1 . .
O O3 0.9057(4) 0.5842(6) 0.28449(19) 0.0903(12) Uani d . . . 1 . .
C C3 0.8778(5) 0.7335(8) 0.2787(3) 0.0874(17) Uani d . . . 1 . .
H H3 0.910783 0.790056 0.251351 0.105 Uiso calc U . R 1 . .
O O4 0.7121(3) 0.5552(3) 0.32677(13) 0.0617(7) Uani d . . . 1 . .
H H4 0.699942 0.534313 0.292883 0.093 Uiso calc U . R 1 . .
C C4 0.7722(4) 0.7701(7) 0.2802(2) 0.0719(13) Uani d . . . 1 . .
H H4A 0.734694 0.731726 0.246059 0.086 Uiso calc U . R 1 . .
H H4B 0.764737 0.875943 0.279799 0.086 Uiso calc U . R 1 . .
O O5 0.5636(3) 0.7511(4) 0.28640(13) 0.0660(8) Uani d . . . 1 . .
H H5 0.594883 0.72544 0.260621 0.099 Uiso calc U . DR 1 . .
C C5 0.7302(3) 0.7086(5) 0.33245(18) 0.0559(9) Uani d . . . 1 . .
O O6 0.5205(2) 0.6341(4) 0.38621(13) 0.0619(7) Uani d . . . 1 . .
C C6 0.6275(3) 0.7761(5) 0.33593(17) 0.0558(9) Uani d . . . 1 . .
H H6 0.635521 0.882479 0.340621 0.067 Uiso calc U . R 1 . .
O O7 0.7546(2) 0.5006(3) 0.55213(13) 0.0568(7) Uani d . . . 1 . .
C C7 0.5893(3) 0.7164(4) 0.38894(17) 0.0513(8) Uani d . . . 1 . .
O O8 0.9041(4) 0.4532(6) 0.5956(3) 0.117(2) Uani d . . . 1 . .
C C8 0.6525(3) 0.7582(4) 0.44354(16) 0.0471(7) Uani d . . . 1 . .
H H8 0.661284 0.864919 0.444662 0.057 Uiso calc U . R 1 . .
C C9 0.7531(3) 0.6834(4) 0.44065(17) 0.0486(8) Uani d . . . 1 . .
H H9 0.740057 0.578572 0.434248 0.058 Uiso calc U . R 1 . .
O O9 0.4564(3) 0.8354(5) 0.47705(15) 0.0739(10) Uani d . . . 1 . .
O O10 0.3674(4) 0.6389(5) 0.68955(18) 0.0865(12) Uani d . . . 1 . .
H H10 0.324286 0.698898 0.693375 0.13 Uiso calc U . R 1 . .
C C10 0.8005(3) 0.7398(4) 0.38821(18) 0.0524(8) Uani d . . . 1 . .
C C11 0.8208(3) 0.6957(5) 0.49729(19) 0.0560(9) Uani d . . . 1 . .
H H11A 0.87672 0.632188 0.495211 0.067 Uiso calc U . R 1 . .
H H11B 0.844861 0.795685 0.501152 0.067 Uiso calc U . R 1 . .
C C12 0.7743(3) 0.6563(4) 0.55088(17) 0.0535(8) Uani d . . . 1 . .
H H12 0.819693 0.682394 0.584525 0.064 Uiso calc U . R 1 . .
C C13 0.6781(3) 0.7366(4) 0.55358(17) 0.0513(8) Uani d . . . 1 . .
C C14 0.6109(3) 0.7089(4) 0.49705(15) 0.0462(7) Uani d . . . 1 . .
H H14 0.601573 0.602478 0.493818 0.055 Uiso calc U . R 1 . .
C C15 0.5147(3) 0.7730(4) 0.51025(18) 0.0519(8) Uani d . . . 1 . .
C C16 0.5125(3) 0.7582(4) 0.57380(17) 0.0535(8) Uani d . . . 1 . .
H H16 0.518814 0.858239 0.589042 0.064 Uiso calc U . R 1 . .
C C18 0.7018(4) 0.9011(5) 0.5636(2) 0.0620(10) Uani d . . . 1 . .
H H18A 0.740029 0.935694 0.534898 0.093 Uiso calc U . R 1 . .
H H18B 0.737999 0.913784 0.600613 0.093 Uiso calc U . R 1 . .
H H18C 0.642005 0.956077 0.561594 0.093 Uiso calc U . R 1 . .
C C17 0.6083(3) 0.6803(4) 0.59581(16) 0.0528(8) Uani d . . . 1 . .
H H17 0.597792 0.575646 0.587626 0.063 Uiso calc U . R 1 . .
C C23 0.4426(4) 0.7072(5) 0.6622(2) 0.0674(12) Uani d . . . 1 . .
H H23 0.443777 0.811985 0.671689 0.081 Uiso calc U . R 1 . .
C C22 0.5393(5) 0.6407(6) 0.68650(19) 0.0723(13) Uani d . . . 1 . .
H H22A 0.534955 0.535098 0.681674 0.087 Uiso calc U . R 1 . .
H H22B 0.549052 0.660396 0.727157 0.087 Uiso calc U . R 1 . .
C C21 0.7175(6) 0.6064(9) 0.6858(2) 0.0904(18) Uani d . . . 1 . .
H H21A 0.713006 0.508205 0.670952 0.136 Uiso calc U . R 1 . .
H H21B 0.719767 0.603372 0.726605 0.136 Uiso calc U . R 1 . .
H H21C 0.775727 0.652198 0.675677 0.136 Uiso calc U . R 1 . .
C C20 0.6284(4) 0.6942(6) 0.66076(19) 0.0654(11) Uani d . . . 1 . .
H H20 0.639125 0.797887 0.670613 0.078 Uiso calc U . R 1 . .
C C1A 0.1178(5) 0.4751(7) 0.1533(3) 0.093(2) Uani d . . . 1 . .
H H1A 0.06555 0.524289 0.128575 0.111 Uiso calc U . R 1 . .
O O1A 0.1231(3) 0.3225(5) 0.1351(3) 0.0956(15) Uani d . . . 1 . .
C C19 0.8254(4) 0.9052(5) 0.3933(2) 0.0624(10) Uani d . . . 1 . .
H H19A 0.871 0.92987 0.367103 0.094 Uiso calc U . R 1 . .
H H19B 0.853808 0.926608 0.431556 0.094 Uiso calc U . R 1 . .
H H19C 0.76675 0.96178 0.384546 0.094 Uiso calc U . R 1 . .
C C28 0.8234(4) 0.4137(5) 0.5784(2) 0.0686(12) Uani d . . . 1 . .
C C27 0.9444(6) 0.2738(8) 0.4233(6) 0.128(4) Uani d . . . 1 . .
H H27A 0.914345 0.22996 0.388593 0.191 Uiso calc U . R 1 . .
H H27B 0.900179 0.269348 0.451732 0.191 Uiso calc U . R 1 . .
H H27C 1.003272 0.221583 0.436497 0.191 Uiso calc U . R 1 . .
C C26 0.9686(4) 0.4313(7) 0.4123(4) 0.099(2) Uani d . . . 1 . .
C C25 0.3277(4) 0.7605(7) 0.5742(3) 0.0769(14) Uani d . . . 1 . .
H H25A 0.314439 0.738549 0.534275 0.115 Uiso calc U . R 1 . .
H H25B 0.331199 0.864997 0.579409 0.115 Uiso calc U . R 1 . .
H H25C 0.276391 0.721543 0.593936 0.115 Uiso calc U . R 1 . .
C C24 0.4241(4) 0.6921(5) 0.59787(19) 0.0579(9) Uani d . . . 1 . .
H H24 0.421478 0.587217 0.588547 0.069 Uiso calc U . R 1 . .
C C29 0.7853(6) 0.2606(6) 0.5846(3) 0.0889(17) Uani d . . . 1 . .
H H29A 0.731484 0.243193 0.55567 0.133 Uiso calc U . R 1 . .
H H29B 0.763737 0.249752 0.621573 0.133 Uiso calc U . R 1 . .
H H29C 0.836407 0.191155 0.580506 0.133 Uiso calc U . R 1 . .
C C2A 0.0921(8) 0.4783(10) 0.2142(5) 0.125(4) Uani d . . . 1 . .
H H2A 0.024025 0.502148 0.218534 0.15 Uiso calc U . R 1 . .
O O2A -0.0366(6) 0.3049(11) 0.1134(7) 0.195(5) Uani d . . . 1 . .
C C3A 0.1623(9) 0.5108(13) 0.2624(4) 0.137(4) Uani d . . . 1 . .
H H3A 0.136759 0.554935 0.295487 0.164 Uiso calc U . R 1 . .
O O3A 0.1348(6) 0.3636(8) 0.2497(3) 0.142(3) Uani d . . . 1 . .
C C5A 0.2937(5) 0.5033(6) 0.1951(2) 0.0758(14) Uani d . . . 1 . .
O O5A 0.4654(4) 0.5084(5) 0.23146(14) 0.0939(14) Uani d . . . 1 . .
H H5A 0.459016 0.552056 0.261172 0.141 Uiso calc U . DR 1 . .
C C4A 0.2645(8) 0.5536(9) 0.2528(3) 0.109(3) Uani d . . . 1 . .
H H4AA 0.309944 0.511873 0.283092 0.13 Uiso calc U . R 1 . .
H H4AB 0.270389 0.659565 0.255322 0.13 Uiso calc U . R 1 . .
O O4A 0.3081(4) 0.3480(4) 0.19527(19) 0.0794(11) Uani d . . . 1 . .
H H4A1 0.366594 0.330018 0.196302 0.119 Uiso calc U . R 1 . .
C C6A 0.3957(5) 0.5608(6) 0.18741(18) 0.0751(15) Uani d . . . 1 . .
H H6A 0.394702 0.668287 0.189011 0.09 Uiso calc U . R 1 . .
O O6A 0.4867(3) 0.4300(4) 0.12387(15) 0.0720(9) Uani d . . . 1 . .
C C7A 0.4211(4) 0.5139(5) 0.12896(18) 0.0606(10) Uani d . . . 1 . .
O O7A 0.2208(3) 0.3431(4) -0.02672(16) 0.0706(9) Uani d . . . 1 . .
C C8A 0.3514(4) 0.5725(5) 0.07981(17) 0.0563(9) Uani d . . . 1 . .
H H8A 0.347706 0.679569 0.08275 0.068 Uiso calc U . R 1 . .
O O8A 0.0631(6) 0.3062(8) -0.0593(5) 0.170(4) Uani d . . . 1 . .
C C9A 0.2496(4) 0.5044(5) 0.08776(19) 0.0594(10) Uani d . . . 1 . .
H H9A 0.259021 0.397792 0.089349 0.071 Uiso calc U . R 1 . .
O O9A 0.5435(3) 0.6361(6) 0.03264(15) 0.0824(11) Uani d . . . 1 . .
C C10A 0.2155(5) 0.5493(6) 0.1455(2) 0.0714(13) Uani d . . . 1 . .
O O10A 0.5599(4) 0.4195(5) -0.18900(16) 0.0844(12) Uani d . . . 1 . .
H H10A 0.53297 0.406901 -0.221509 0.127 Uiso calc U . R 1 . .
C C11A 0.1718(4) 0.5343(6) 0.0364(2) 0.0688(11) Uani d . . . 1 . .
H H11C 0.114257 0.475792 0.040614 0.083 Uiso calc U . R 1 . .
H H11D 0.15287 0.636765 0.036914 0.083 Uiso calc U . R 1 . .
C C12A 0.2061(4) 0.4997(5) -0.0214(2) 0.0637(10) Uani d . . . 1 . .
H H12A 0.156102 0.532197 -0.051821 0.076 Uiso calc U . R 1 . .
C C13A 0.3028(3) 0.5757(4) -0.02872(16) 0.0544(9) Uani d . . . 1 . .
C C14A 0.3793(3) 0.5316(5) 0.02186(16) 0.0532(9) Uani d . . . 1 . .
H H14A 0.38274 0.424174 0.021256 0.064 Uiso calc U . R 1 . .
C C15A 0.4744(4) 0.5862(5) 0.00247(19) 0.0592(10) Uani d . . . 1 . .
C C16A 0.4618(4) 0.5801(5) -0.06264(16) 0.0580(10) Uani d . . . 1 . .
H H16A 0.462288 0.682041 -0.075856 0.07 Uiso calc U . R 1 . .
C C17A 0.3572(4) 0.5237(5) -0.07833(17) 0.0581(10) Uani d . . . 1 . .
H H17A 0.360564 0.416445 -0.075748 0.07 Uiso calc U . R 1 . .
C C18A 0.2843(4) 0.7429(5) -0.0326(2) 0.0650(11) Uani d . . . 1 . .
H H18D 0.344618 0.792806 -0.036213 0.097 Uiso calc U . R 1 . .
H H18E 0.258823 0.77583 0.001379 0.097 Uiso calc U . R 1 . .
H H18F 0.237988 0.763961 -0.065201 0.097 Uiso calc U . R 1 . .
C C19A 0.1952(6) 0.7157(6) 0.1479(3) 0.090(2) Uani d . . . 1 . .
H H19D 0.255961 0.76828 0.151428 0.135 Uiso calc U . R 1 . .
H H19E 0.161159 0.736823 0.180137 0.135 Uiso calc U . R 1 . .
H H19F 0.155759 0.745431 0.113515 0.135 Uiso calc U . R 1 . .
C C20A 0.3232(5) 0.5599(6) -0.14049(19) 0.0741(14) Uani d . . . 1 . .
H H20A 0.331367 0.665593 -0.146106 0.089 Uiso calc U . R 1 . .
C C21A 0.2175(6) 0.5195(10) -0.1607(2) 0.099(2) Uani d . . . 1 . .
H H21D 0.20319 0.54164 -0.200548 0.149 Uiso calc U . R 1 . .
H H21E 0.174713 0.574843 -0.139485 0.149 Uiso calc U . R 1 . .
H H21F 0.207915 0.416544 -0.154709 0.149 Uiso calc U . R 1 . .
C C22A 0.3932(5) 0.4781(6) -0.17520(19) 0.0726(13) Uani d . . . 1 . .
H H22C 0.383843 0.373414 -0.170782 0.087 Uiso calc U . R 1 . .
H H22D 0.376405 0.501663 -0.215233 0.087 Uiso calc U . R 1 . .
C C23A 0.5005(5) 0.5140(5) -0.15829(19) 0.0702(13) Uani d . . . 1 . .
H H23A 0.511864 0.615667 -0.169328 0.084 Uiso calc U . R 1 . .
C C24A 0.5356(4) 0.4972(5) -0.09447(19) 0.0626(11) Uani d . . . 1 . .
H H24A 0.533377 0.392946 -0.084468 0.075 Uiso calc U . R 1 . .
C C25A 0.6392(5) 0.5511(7) -0.0803(2) 0.0784(14) Uani d . . . 1 . .
H H25D 0.680858 0.501736 -0.104006 0.118 Uiso calc U . R 1 . .
H H25E 0.661125 0.530854 -0.04093 0.118 Uiso calc U . R 1 . .
H H25F 0.641501 0.654919 -0.086871 0.118 Uiso calc U . R 1 . .
C C27A 0.0630(9) 0.0961(12) 0.1002(10) 0.210(9) Uani d . . . 1 . .
H H27D 0.005956 0.054082 0.079078 0.316 Uiso calc U . R 1 . .
H H27E 0.081331 0.039 0.133969 0.316 Uiso calc U . R 1 . .
H H27F 0.115745 0.09653 0.077028 0.316 Uiso calc U . R 1 . .
C C28A 0.1453(7) 0.2624(7) -0.0492(4) 0.113(3) Uani d . . . 1 . .
C C29A 0.1777(10) 0.1075(9) -0.0608(6) 0.168(6) Uani d . . . 1 . .
H H29D 0.142293 0.072582 -0.095688 0.252 Uiso calc U . R 1 . .
H H29E 0.164905 0.044662 -0.029922 0.252 Uiso calc U . R 1 . .
H H29F 0.246442 0.10715 -0.064222 0.252 Uiso calc U . R 1 . .
C C26A 0.0410(6) 0.2524(10) 0.1170(7) 0.139(4) Uani d . . . 1 . .

loop_
_atom_site_aniso_label
_atom_site_aniso_U_11
_atom_site_aniso_U_22
_atom_site_aniso_U_33
_atom_site_aniso_U_12
_atom_site_aniso_U_13
_atom_site_aniso_U_23
O1 0.0463(16) 0.0495(15) 0.095(2) 0.0053(12) 0.0100(15) 0.0015(14)
C1 0.051(2) 0.049(2) 0.083(3) -0.0007(17) 0.011(2) 0.0008(18)
O2 0.048(3) 0.080(3) 0.401(14) -0.001(2) -0.021(5) 0.056(5)
C2 0.059(3) 0.083(3) 0.092(3) 0.000(2) 0.024(3) -0.001(3)
O3 0.084(3) 0.097(3) 0.094(2) 0.014(2) 0.030(2) -0.004(2)
C3 0.087(4) 0.095(4) 0.088(3) -0.003(3) 0.039(3) 0.010(3)
O4 0.070(2) 0.0503(15) 0.0645(15) -0.0009(13) 0.0057(14) -0.0058(12)
C4 0.068(3) 0.079(3) 0.071(3) -0.002(2) 0.015(2) 0.014(2)
O5 0.066(2) 0.073(2) 0.0566(15) -0.0006(16) 0.0005(14) 0.0059(14)
C5 0.057(2) 0.051(2) 0.061(2) -0.0003(17) 0.0084(18) 0.0051(16)
O6 0.0516(17) 0.0676(18) 0.0649(15) -0.0091(14) 0.0003(13) 0.0038(14)
C6 0.062(2) 0.050(2) 0.056(2) 0.0024(17) 0.0068(18) 0.0050(15)
O7 0.0557(17) 0.0409(13) 0.0708(16) 0.0030(12) -0.0047(13) 0.0008(11)
C7 0.048(2) 0.0463(18) 0.060(2) 0.0049(15) 0.0066(16) 0.0032(15)
O8 0.069(3) 0.071(3) 0.199(6) 0.001(2) -0.037(3) 0.030(3)
C8 0.0425(18) 0.0395(16) 0.0590(19) -0.0001(14) 0.0047(15) 0.0027(14)
C9 0.048(2) 0.0347(15) 0.0625(19) -0.0011(14) 0.0041(16) 0.0025(14)
O9 0.063(2) 0.088(2) 0.0721(19) 0.0253(18) 0.0128(16) 0.0188(17)
O10 0.101(3) 0.079(2) 0.087(2) -0.003(2) 0.042(2) 0.006(2)
C10 0.046(2) 0.0428(18) 0.068(2) 0.0002(15) 0.0068(17) 0.0054(16)
C11 0.046(2) 0.0473(19) 0.074(2) -0.0020(16) 0.0034(18) -0.0013(17)
C12 0.054(2) 0.0426(18) 0.0607(19) -0.0031(16) -0.0077(17) -0.0016(15)
C13 0.051(2) 0.0414(18) 0.060(2) -0.0024(15) 0.0022(16) -0.0022(14)
C14 0.0457(19) 0.0392(16) 0.0526(17) -0.0001(13) 0.0016(15) 0.0005(13)
C15 0.050(2) 0.0434(18) 0.061(2) 0.0026(15) 0.0032(17) 0.0036(15)
C16 0.059(2) 0.0418(17) 0.061(2) 0.0020(16) 0.0083(17) -0.0019(16)
C18 0.066(3) 0.0430(19) 0.077(3) -0.0048(17) 0.008(2) -0.0068(17)
C17 0.062(2) 0.0423(17) 0.0532(18) -0.0012(16) 0.0022(17) -0.0054(14)
C23 0.084(3) 0.056(2) 0.066(2) -0.002(2) 0.022(2) -0.0002(18)
C22 0.097(4) 0.067(3) 0.053(2) -0.006(3) 0.010(2) -0.0015(19)
C21 0.093(5) 0.110(5) 0.064(3) 0.008(4) -0.007(3) -0.001(3)
C20 0.077(3) 0.058(2) 0.058(2) -0.003(2) -0.002(2) -0.0080(18)
C1A 0.087(4) 0.068(3) 0.132(5) 0.019(3) 0.050(4) 0.021(3)
O1A 0.070(3) 0.066(2) 0.157(4) 0.0049(19) 0.039(3) 0.020(2)
C19 0.060(3) 0.0428(19) 0.085(3) -0.0028(17) 0.011(2) 0.0056(18)
C28 0.056(3) 0.053(2) 0.092(3) 0.0091(19) -0.012(2) 0.009(2)
C27 0.063(4) 0.061(3) 0.254(12) 0.008(3) -0.003(5) 0.026(5)
C26 0.048(3) 0.061(3) 0.186(7) 0.006(2) -0.003(3) 0.013(4)
C25 0.064(3) 0.079(3) 0.091(3) 0.013(3) 0.026(3) 0.012(3)
C24 0.063(3) 0.0431(18) 0.069(2) 0.0010(17) 0.017(2) 0.0018(16)
C29 0.092(4) 0.046(2) 0.123(5) 0.004(3) -0.010(3) 0.015(3)
C2A 0.139(8) 0.101(5) 0.152(8) 0.041(5) 0.092(7) 0.037(5)
O2A 0.076(4) 0.133(6) 0.372(17) 0.002(4) 0.014(7) 0.030(8)
C3A 0.192(11) 0.141(8) 0.092(5) 0.063(8) 0.077(7) 0.030(5)
O3A 0.161(6) 0.117(5) 0.168(6) 0.031(4) 0.099(5) 0.060(4)
C5A 0.110(4) 0.055(2) 0.066(2) 0.009(3) 0.024(3) 0.006(2)
O5A 0.141(4) 0.087(3) 0.0489(16) -0.021(3) -0.012(2) -0.0003(16)
C4A 0.167(8) 0.094(5) 0.072(3) 0.039(5) 0.042(4) 0.007(3)
O4A 0.092(3) 0.0551(18) 0.096(2) 0.0098(17) 0.028(2) 0.0145(16)
C6A 0.120(5) 0.052(2) 0.052(2) -0.009(3) 0.005(3) -0.0030(18)
O6A 0.075(2) 0.074(2) 0.0646(17) 0.0052(18) -0.0024(15) 0.0001(15)
C7A 0.071(3) 0.052(2) 0.056(2) -0.011(2) -0.0004(19) 0.0005(16)
O7A 0.071(2) 0.0496(17) 0.086(2) 0.0020(14) -0.0125(17) -0.0071(14)
C8A 0.067(3) 0.0448(18) 0.0566(19) -0.0022(18) 0.0080(18) -0.0026(15)
O8A 0.100(5) 0.086(4) 0.299(12) -0.016(3) -0.078(6) -0.002(5)
C9A 0.068(3) 0.047(2) 0.065(2) 0.0001(18) 0.0135(19) 0.0018(16)
O9A 0.077(2) 0.104(3) 0.0658(17) -0.027(2) 0.0078(17) -0.0153(18)
C10A 0.086(4) 0.056(2) 0.077(3) 0.012(2) 0.029(3) 0.005(2)
O10A 0.112(3) 0.077(2) 0.0677(18) 0.021(2) 0.024(2) -0.0058(18)
C11A 0.061(3) 0.060(3) 0.085(3) 0.003(2) 0.008(2) 0.002(2)
C12A 0.064(3) 0.051(2) 0.072(2) 0.0069(19) -0.008(2) -0.0029(18)
C13A 0.062(3) 0.0453(19) 0.0533(18) 0.0046(17) -0.0017(17) -0.0045(15)
C14A 0.062(2) 0.0462(19) 0.0495(17) -0.0014(16) 0.0007(16) -0.0015(14)
C15A 0.062(3) 0.051(2) 0.064(2) -0.0006(19) 0.0041(19) -0.0024(17)
C16A 0.076(3) 0.0493(19) 0.0488(18) 0.0046(19) 0.0058(18) 0.0030(15)
C17A 0.072(3) 0.0472(19) 0.0529(19) 0.0078(18) -0.0002(18) -0.0028(15)
C18A 0.086(3) 0.043(2) 0.065(2) 0.010(2) 0.006(2) -0.0026(17)
C19A 0.132(6) 0.058(3) 0.084(3) 0.022(3) 0.036(4) 0.000(2)
C20A 0.097(4) 0.071(3) 0.053(2) 0.024(3) -0.001(2) -0.002(2)
C21A 0.098(5) 0.131(6) 0.063(3) 0.043(4) -0.018(3) -0.021(3)
C22A 0.091(4) 0.075(3) 0.051(2) 0.017(3) 0.002(2) -0.0052(19)
C23A 0.104(4) 0.055(2) 0.055(2) 0.013(2) 0.025(2) 0.0027(18)
C24A 0.081(3) 0.047(2) 0.062(2) 0.004(2) 0.018(2) 0.0025(17)
C25A 0.079(4) 0.078(3) 0.081(3) 0.001(3) 0.021(3) 0.006(3)
C27A 0.101(8) 0.083(6) 0.44(3) -0.023(5) 0.017(12) -0.013(11)
C28A 0.102(5) 0.056(3) 0.162(7) -0.006(3) -0.058(5) 0.001(4)
C29A 0.163(10) 0.060(4) 0.251(14) 0.001(5) -0.099(10) -0.030(6)
C26A 0.066(4) 0.084(5) 0.271(14) -0.007(4) 0.030(6) 0.034(7)

loop_
_atom_type_symbol
_atom_type_description
_atom_type_scat_dispersion_real
_atom_type_scat_dispersion_imag
_atom_type_scat_source
C C 0.0181 0.0091 'International Tables Vol C Tables 4.2.6.8 and 6.1.1.4'
H H 0.0000 0.0000 'International Tables Vol C Tables 4.2.6.8 and 6.1.1.4'
O O 0.0492 0.0322 'International Tables Vol C Tables 4.2.6.8 and 6.1.1.4'

loop_
_geom_angle_atom_site_label_1
_geom_angle_atom_site_label_2
_geom_angle_atom_site_label_3
_geom_angle_site_symmetry_1
_geom_angle_site_symmetry_3
_geom_angle
_geom_angle_publ_flag
C26 O1 C1 . . 117.8(4) ?
O1 C1 C2 . . 110.2(4) ?
O1 C1 C10 . . 108.6(3) ?
C2 C1 C10 . . 114.1(4) ?
O1 C1 H1 . . 107.9 ?
C2 C1 H1 . . 107.9 ?
C10 C1 H1 . . 107.9 ?
O3 C2 C3 . . 58.7(4) ?
O3 C2 C1 . . 115.9(5) ?
C3 C2 C1 . . 121.2(5) ?
O3 C2 H2 . . 116.2 ?
C3 C2 H2 . . 116.2 ?
C1 C2 H2 . . 116.2 ?
C3 O3 C2 . . 61.3(5) ?
O3 C3 C2 . . 60.0(5) ?
O3 C3 C4 . . 117.8(5) ?
C2 C3 C4 . . 121.9(4) ?
O3 C3 H3 . . 115.3 ?
C2 C3 H3 . . 115.3 ?
C4 C3 H3 . . 115.3 ?
C5 O4 H4 . . 109.5 ?
C3 C4 C5 . . 113.5(5) ?
C3 C4 H4A . . 108.9 ?
C5 C4 H4A . . 108.9 ?
C3 C4 H4B . . 108.9 ?
C5 C4 H4B . . 108.9 ?
H4A C4 H4B . . 107.7 ?
C6 O5 H5 . . 109.5 ?
O4 C5 C4 . . 111.3(4) ?
O4 C5 C6 . . 104.1(4) ?
C4 C5 C6 . . 109.4(4) ?
O4 C5 C10 . . 110.0(3) ?
C4 C5 C10 . . 110.8(4) ?
C6 C5 C10 . . 111.1(3) ?
O5 C6 C7 . . 112.7(4) ?
O5 C6 C5 . . 112.2(3) ?
C7 C6 C5 . . 108.0(3) ?
O5 C6 H6 . . 107.9 ?
C7 C6 H6 . . 107.9 ?
C5 C6 H6 . . 107.9 ?
C28 O7 C12 . . 117.9(4) ?
O6 C7 C6 . . 121.9(4) ?
O6 C7 C8 . . 124.8(4) ?
C6 C7 C8 . . 113.0(4) ?
C14 C8 C7 . . 113.5(3) ?
C14 C8 C9 . . 109.5(3) ?
C7 C8 C9 . . 106.2(3) ?
C14 C8 H8 . . 109.2 ?
C7 C8 H8 . . 109.2 ?
C9 C8 H8 . . 109.2 ?
C11 C9 C8 . . 112.4(3) ?
C11 C9 C10 . . 113.5(3) ?
C8 C9 C10 . . 110.6(3) ?
C11 C9 H9 . . 106.6 ?
C8 C9 H9 . . 106.6 ?
C10 C9 H9 . . 106.6 ?
C23 O10 H10 . . 109.5 ?
C19 C10 C1 . . 104.7(3) ?
C19 C10 C9 . . 111.7(3) ?
C1 C10 C9 . . 110.6(3) ?
C19 C10 C5 . . 110.6(4) ?
C1 C10 C5 . . 109.6(4) ?
C9 C10 C5 . . 109.4(3) ?
C12 C11 C9 . . 115.6(3) ?
C12 C11 H11A . . 108.4 ?
C9 C11 H11A . . 108.4 ?
C12 C11 H11B . . 108.4 ?
C9 C11 H11B . . 108.4 ?
H11A C11 H11B . . 107.4 ?
O7 C12 C13 . . 107.7(3) ?
O7 C12 C11 . . 110.2(3) ?
C13 C12 C11 . . 112.0(3) ?
O7 C12 H12 . . 109.0 ?
C13 C12 H12 . . 109.0 ?
C11 C12 H12 . . 109.0 ?
C12 C13 C18 . . 107.6(3) ?
C12 C13 C14 . . 108.6(3) ?
C18 C13 C14 . . 112.5(3) ?
C12 C13 C17 . . 118.5(3) ?
C18 C13 C17 . . 111.0(3) ?
C14 C13 C17 . . 98.5(3) ?
C15 C14 C8 . . 119.0(3) ?
C15 C14 C13 . . 102.0(3) ?
C8 C14 C13 . . 115.0(3) ?
C15 C14 H14 . . 106.7 ?
C8 C14 H14 . . 106.7 ?
C13 C14 H14 . . 106.7 ?
O9 C15 C16 . . 127.0(4) ?
O9 C15 C14 . . 125.7(4) ?
C16 C15 C14 . . 106.9(3) ?
C15 C16 C24 . . 121.0(4) ?
C15 C16 C17 . . 105.1(3) ?
C24 C16 C17 . . 112.5(3) ?
C15 C16 H16 . . 105.7 ?
C24 C16 H16 . . 105.7 ?
C17 C16 H16 . . 105.7 ?
C13 C18 H18A . . 109.5 ?
C13 C18 H18B . . 109.5 ?
H18A C18 H18B . . 109.5 ?
C13 C18 H18C . . 109.5 ?
H18A C18 H18C . . 109.5 ?
H18B C18 H18C . . 109.5 ?
C20 C17 C16 . . 110.3(4) ?
C20 C17 C13 . . 124.3(4) ?
C16 C17 C13 . . 101.7(3) ?
C20 C17 H17 . . 106.4 ?
C16 C17 H17 . . 106.4 ?
C13 C17 H17 . . 106.4 ?
O10 C23 C22 . . 107.9(4) ?
O10 C23 C24 . . 111.6(5) ?
C22 C23 C24 . . 112.3(4) ?
O10 C23 H23 . . 108.3 ?
C22 C23 H23 . . 108.3 ?
C24 C23 H23 . . 108.3 ?
C23 C22 C20 . . 116.0(4) ?
C23 C22 H22A . . 108.3 ?
C20 C22 H22A . . 108.3 ?
C23 C22 H22B . . 108.3 ?
C20 C22 H22B . . 108.3 ?
H22A C22 H22B . . 107.4 ?
C20 C21 H21A . . 109.5 ?
C20 C21 H21B . . 109.5 ?
H21A C21 H21B . . 109.5 ?
C20 C21 H21C . . 109.5 ?
H21A C21 H21C . . 109.5 ?
H21B C21 H21C . . 109.5 ?
C22 C20 C21 . . 109.2(5) ?
C22 C20 C17 . . 108.4(4) ?
C21 C20 C17 . . 112.8(4) ?
C22 C20 H20 . . 108.8 ?
C21 C20 H20 . . 108.8 ?
C17 C20 H20 . . 108.8 ?
O1A C1A C2A . . 108.8(5) ?
O1A C1A C10A . . 108.0(4) ?
C2A C1A C10A . . 114.2(8) ?
O1A C1A H1A . . 108.6 ?
C2A C1A H1A . . 108.6 ?
C10A C1A H1A . . 108.6 ?
C26A O1A C1A . . 118.9(6) ?
C10 C19 H19A . . 109.5 ?
C10 C19 H19B . . 109.5 ?
H19A C19 H19B . . 109.5 ?
C10 C19 H19C . . 109.5 ?
H19A C19 H19C . . 109.5 ?
H19B C19 H19C . . 109.5 ?
O8 C28 O7 . . 124.2(5) ?
O8 C28 C29 . . 124.7(5) ?
O7 C28 C29 . . 111.1(5) ?
C26 C27 H27A . . 109.5 ?
C26 C27 H27B . . 109.5 ?
H27A C27 H27B . . 109.5 ?
C26 C27 H27C . . 109.5 ?
H27A C27 H27C . . 109.5 ?
H27B C27 H27C . . 109.5 ?
O2 C26 O1 . . 124.1(6) ?
O2 C26 C27 . . 124.8(6) ?
O1 C26 C27 . . 111.1(5) ?
C24 C25 H25A . . 109.5 ?
C24 C25 H25B . . 109.5 ?
H25A C25 H25B . . 109.5 ?
C24 C25 H25C . . 109.5 ?
H25A C25 H25C . . 109.5 ?
H25B C25 H25C . . 109.5 ?
C25 C24 C23 . . 111.6(4) ?
C25 C24 C16 . . 113.8(4) ?
C23 C24 C16 . . 106.9(4) ?
C25 C24 H24 . . 108.1 ?
C23 C24 H24 . . 108.1 ?
C16 C24 H24 . . 108.1 ?
C28 C29 H29A . . 109.5 ?
C28 C29 H29B . . 109.5 ?
H29A C29 H29B . . 109.5 ?
C28 C29 H29C . . 109.5 ?
H29A C29 H29C . . 109.5 ?
H29B C29 H29C . . 109.5 ?
O3A C2A C3A . . 59.5(8) ?
O3A C2A C1A . . 114.6(6) ?
C3A C2A C1A . . 122.9(8) ?
O3A C2A H2A . . 115.8 ?
C3A C2A H2A . . 115.8 ?
C1A C2A H2A . . 115.8 ?
O3A C3A C2A . . 59.9(8) ?
O3A C3A C4A . . 116.5(7) ?
C2A C3A C4A . . 119.3(6) ?
O3A C3A H3A . . 116.4 ?
C2A C3A H3A . . 116.4 ?
C4A C3A H3A . . 116.4 ?
C3A O3A C2A . . 60.7(7) ?
O4A C5A C6A . . 102.2(5) ?
O4A C5A C4A . . 110.1(5) ?
C6A C5A C4A . . 110.1(6) ?
O4A C5A C10A . . 110.7(5) ?
C6A C5A C10A . . 112.5(4) ?
C4A C5A C10A . . 110.9(5) ?
C6A O5A H5A . . 109.5 ?
C3A C4A C5A . . 113.9(8) ?
C3A C4A H4AA . . 108.8 ?
C5A C4A H4AA . . 108.8 ?
C3A C4A H4AB . . 108.8 ?
C5A C4A H4AB . . 108.8 ?
H4AA C4A H4AB . . 107.7 ?
C5A O4A H4A1 . . 109.5 ?
O5A C6A C7A . . 111.3(5) ?
O5A C6A C5A . . 110.5(4) ?
C7A C6A C5A . . 108.9(4) ?
O5A C6A H6A . . 108.7 ?
C7A C6A H6A . . 108.7 ?
C5A C6A H6A . . 108.7 ?
O6A C7A C8A . . 124.4(4) ?
O6A C7A C6A . . 121.7(5) ?
C8A C7A C6A . . 113.8(5) ?
C28A O7A C12A . . 117.9(5) ?
C14A C8A C7A . . 113.7(4) ?
C14A C8A C9A . . 109.8(4) ?
C7A C8A C9A . . 105.3(3) ?
C14A C8A H8A . . 109.3 ?
C7A C8A H8A . . 109.3 ?
C9A C8A H8A . . 109.3 ?
C11A C9A C10A . . 112.9(4) ?
C11A C9A C8A . . 112.6(4) ?
C10A C9A C8A . . 111.8(4) ?
C11A C9A H9A . . 106.3 ?
C10A C9A H9A . . 106.3 ?
C8A C9A H9A . . 106.3 ?
C1A C10A C19A . . 105.2(5) ?
C1A C10A C9A . . 110.6(5) ?
C19A C10A C9A . . 111.5(4) ?
C1A C10A C5A . . 109.3(5) ?
C19A C10A C5A . . 110.5(5) ?
C9A C10A C5A . . 109.6(4) ?
C23A O10A H10A . . 109.5 ?
C12A C11A C9A . . 113.9(4) ?
C12A C11A H11C . . 108.8 ?
C9A C11A H11C . . 108.8 ?
C12A C11A H11D . . 108.8 ?
C9A C11A H11D . . 108.8 ?
H11C C11A H11D . . 107.7 ?
O7A C12A C11A . . 110.0(4) ?
O7A C12A C13A . . 107.7(4) ?
C11A C12A C13A . . 111.9(4) ?
O7A C12A H12A . . 109.1 ?
C11A C12A H12A . . 109.1 ?
C13A C12A H12A . . 109.1 ?
C12A C13A C17A . . 117.2(4) ?
C12A C13A C18A . . 108.2(4) ?
C17A C13A C18A . . 110.5(4) ?
C12A C13A C14A . . 108.5(3) ?
C17A C13A C14A . . 99.2(3) ?
C18A C13A C14A . . 113.2(4) ?
C8A C14A C15A . . 120.8(4) ?
C8A C14A C13A . . 114.3(4) ?
C15A C14A C13A . . 102.4(3) ?
C8A C14A H14A . . 106.1 ?
C15A C14A H14A . . 106.1 ?
C13A C14A H14A . . 106.1 ?
O9A C15A C14A . . 126.3(4) ?
O9A C15A C16A . . 126.5(4) ?
C14A C15A C16A . . 107.0(4) ?
C15A C16A C24A . . 120.6(4) ?
C15A C16A C17A . . 104.3(4) ?
C24A C16A C17A . . 112.1(4) ?
C15A C16A H16A . . 106.4 ?
C24A C16A H16A . . 106.4 ?
C17A C16A H16A . . 106.4 ?
C20A C17A C16A . . 109.5(4) ?
C20A C17A C13A . . 123.0(4) ?
C16A C17A C13A . . 104.0(3) ?
C20A C17A H17A . . 106.4 ?
C16A C17A H17A . . 106.4 ?
C13A C17A H17A . . 106.4 ?
C13A C18A H18D . . 109.5 ?
C13A C18A H18E . . 109.5 ?
H18D C18A H18E . . 109.5 ?
C13A C18A H18F . . 109.5 ?
H18D C18A H18F . . 109.5 ?
H18E C18A H18F . . 109.5 ?
C10A C19A H19D . . 109.5 ?
C10A C19A H19E . . 109.5 ?
H19D C19A H19E . . 109.5 ?
C10A C19A H19F . . 109.5 ?
H19D C19A H19F . . 109.5 ?
H19E C19A H19F . . 109.5 ?
C17A C20A C21A . . 115.0(5) ?
C17A C20A C22A . . 105.6(4) ?
C21A C20A C22A . . 110.8(5) ?
C17A C20A H20A . . 108.4 ?
C21A C20A H20A . . 108.4 ?
C22A C20A H20A . . 108.4 ?
C20A C21A H21D . . 109.5 ?
C20A C21A H21E . . 109.5 ?
H21D C21A H21E . . 109.5 ?
C20A C21A H21F . . 109.5 ?
H21D C21A H21F . . 109.5 ?
H21E C21A H21F . . 109.5 ?
C23A C22A C20A . . 114.2(4) ?
C23A C22A H22C . . 108.7 ?
C20A C22A H22C . . 108.7 ?
C23A C22A H22D . . 108.7 ?
C20A C22A H22D . . 108.7 ?
H22C C22A H22D . . 107.6 ?
O10A C23A C22A . . 109.4(4) ?
O10A C23A C24A . . 107.6(4) ?
C22A C23A C24A . . 114.8(4) ?
O10A C23A H23A . . 108.3 ?
C22A C23A H23A . . 108.3 ?
C24A C23A H23A . . 108.3 ?
C25A C24A C16A . . 113.3(4) ?
C25A C24A C23A . . 111.4(4) ?
C16A C24A C23A . . 106.4(4) ?
C25A C24A H24A . . 108.5 ?
C16A C24A H24A . . 108.5 ?
C23A C24A H24A . . 108.5 ?
C24A C25A H25D . . 109.5 ?
C24A C25A H25E . . 109.5 ?
H25D C25A H25E . . 109.5 ?
C24A C25A H25F . . 109.5 ?
H25D C25A H25F . . 109.5 ?
H25E C25A H25F . . 109.5 ?
C26A C27A H27D . . 109.5 ?
C26A C27A H27E . . 109.5 ?
H27D C27A H27E . . 109.5 ?
C26A C27A H27F . . 109.5 ?
H27D C27A H27F . . 109.5 ?
H27E C27A H27F . . 109.5 ?
O8A C28A O7A . . 124.8(7) ?
O8A C28A C29A . . 124.5(7) ?
O7A C28A C29A . . 110.7(7) ?
C28A C29A H29D . . 109.5 ?
C28A C29A H29E . . 109.5 ?
H29D C29A H29E . . 109.5 ?
C28A C29A H29F . . 109.5 ?
H29D C29A H29F . . 109.5 ?
H29E C29A H29F . . 109.5 ?
O2A C26A O1A . . 124.5(11) ?
O2A C26A C27A . . 125.1(11) ?
O1A C26A C27A . . 110.3(8) ?

loop_
_geom_bond_atom_site_label_1
_geom_bond_atom_site_label_2
_geom_bond_site_symmetry_2
_geom_bond_distance
_geom_bond_publ_flag
O1 C26 . 1.316(7) ?
O1 C1 . 1.453(5) ?
C1 C2 . 1.491(7) ?
C1 C10 . 1.552(6) ?
C1 H1 . 0.98 ?
O2 C26 . 1.168(8) ?
C2 O3 . 1.435(8) ?
C2 C3 . 1.452(10) ?
C2 H2 . 0.98 ?
O3 C3 . 1.415(9) ?
C3 C4 . 1.497(9) ?
C3 H3 . 0.98 ?
O4 C5 . 1.423(5) ?
O4 H4 . 0.82 ?
C4 C5 . 1.529(6) ?
C4 H4A . 0.97 ?
C4 H4B . 0.97 ?
O5 C6 . 1.397(6) ?
O5 H5 . 0.82 ?
C5 C6 . 1.553(6) ?
C5 C10 . 1.565(6) ?
O6 C7 . 1.204(5) ?
C6 C7 . 1.516(5) ?
C6 H6 . 0.98 ?
O7 C28 . 1.330(6) ?
O7 C12 . 1.446(5) ?
C7 C8 . 1.516(6) ?
O8 C28 . 1.193(7) ?
C8 C14 . 1.516(5) ?
C8 C9 . 1.553(5) ?
C8 H8 . 0.98 ?
C9 C11 . 1.541(6) ?
C9 C10 . 1.554(5) ?
C9 H9 . 0.98 ?
O9 C15 . 1.197(6) ?
O10 C23 . 1.428(6) ?
O10 H10 . 0.82 ?
C10 C19 . 1.547(6) ?
C11 C12 . 1.527(6) ?
C11 H11A . 0.97 ?
C11 H11B . 0.97 ?
C12 C13 . 1.523(6) ?
C12 H12 . 0.98 ?
C13 C18 . 1.547(5) ?
C13 C14 . 1.552(6) ?
C13 C17 . 1.552(6) ?
C14 C15 . 1.515(6) ?
C14 H14 . 0.98 ?
C15 C16 . 1.510(6) ?
C16 C24 . 1.527(6) ?
C16 C17 . 1.534(6) ?
C16 H16 . 0.98 ?
C18 H18A . 0.96 ?
C18 H18B . 0.96 ?
C18 H18C . 0.96 ?
C17 C20 . 1.531(6) ?
C17 H17 . 0.98 ?
C23 C22 . 1.513(9) ?
C23 C24 . 1.516(7) ?
C23 H23 . 0.98 ?
C22 C20 . 1.513(8) ?
C22 H22A . 0.97 ?
C22 H22B . 0.97 ?
C21 C20 . 1.525(9) ?
C21 H21A . 0.96 ?
C21 H21B . 0.96 ?
C21 H21C . 0.96 ?
C20 H20 . 0.98 ?
C1A O1A . 1.460(8) ?
C1A C2A . 1.520(11) ?
C1A C10A . 1.537(9) ?
C1A H1A . 0.98 ?
O1A C26A . 1.324(11) ?
C19 H19A . 0.96 ?
C19 H19B . 0.96 ?
C19 H19C . 0.96 ?
C28 C29 . 1.503(8) ?
C27 C26 . 1.502(10) ?
C27 H27A . 0.96 ?
C27 H27B . 0.96 ?
C27 H27C . 0.96 ?
C25 C24 . 1.513(7) ?
C25 H25A . 0.96 ?
C25 H25B . 0.96 ?
C25 H25C . 0.96 ?
C24 H24 . 0.98 ?
C29 H29A . 0.96 ?
C29 H29B . 0.96 ?
C29 H29C . 0.96 ?
C2A O3A . 1.422(12) ?
C2A C3A . 1.434(18) ?
C2A H2A . 0.98 ?
O2A C26A . 1.165(12) ?
C3A O3A . 1.417(15) ?
C3A C4A . 1.504(16) ?
C3A H3A . 0.98 ?
C5A O4A . 1.429(6) ?
C5A C6A . 1.531(9) ?
C5A C4A . 1.536(7) ?
C5A C10A . 1.553(9) ?
O5A C6A . 1.412(8) ?
O5A H5A . 0.82 ?
C4A H4AA . 0.97 ?
C4A H4AB . 0.97 ?
O4A H4A1 . 0.82 ?
C6A C7A . 1.524(6) ?
C6A H6A . 0.98 ?
O6A C7A . 1.201(7) ?
C7A C8A . 1.512(7) ?
O7A C28A . 1.331(8) ?
O7A C12A . 1.449(6) ?
C8A C14A . 1.511(5) ?
C8A C9A . 1.565(7) ?
C8A H8A . 0.98 ?
O8A C28A . 1.197(11) ?
C9A C11A . 1.545(8) ?
C9A C10A . 1.549(6) ?
C9A H9A . 0.98 ?
O9A C15A . 1.208(6) ?
C10A C19A . 1.543(7) ?
O10A C23A . 1.441(6) ?
O10A H10A . 0.82 ?
C11A C12A . 1.528(7) ?
C11A H11C . 0.97 ?
C11A H11D . 0.97 ?
C12A C13A . 1.530(7) ?
C12A H12A . 0.98 ?
C13A C17A . 1.538(6) ?
C13A C18A . 1.546(6) ?
C13A C14A . 1.549(6) ?
C14A C15A . 1.522(7) ?
C14A H14A . 0.98 ?
C15A C16A . 1.527(6) ?
C16A C24A . 1.533(6) ?
C16A C17A . 1.534(7) ?
C16A H16A . 0.98 ?
C17A C20A . 1.523(6) ?
C17A H17A . 0.98 ?
C18A H18D . 0.96 ?
C18A H18E . 0.96 ?
C18A H18F . 0.96 ?
C19A H19D . 0.96 ?
C19A H19E . 0.96 ?
C19A H19F . 0.96 ?
C20A C21A . 1.523(10) ?
C20A C22A . 1.531(7) ?
C20A H20A . 0.98 ?
C21A H21D . 0.96 ?
C21A H21E . 0.96 ?
C21A H21F . 0.96 ?
C22A C23A . 1.521(9) ?
C22A H22C . 0.97 ?
C22A H22D . 0.97 ?
C23A C24A . 1.534(7) ?
C23A H23A . 0.98 ?
C24A C25A . 1.509(8) ?
C24A H24A . 0.98 ?
C25A H25D . 0.96 ?
C25A H25E . 0.96 ?
C25A H25F . 0.96 ?
C27A C26A . 1.518(17) ?
C27A H27D . 0.96 ?
C27A H27E . 0.96 ?
C27A H27F . 0.96 ?
C28A C29A . 1.515(12) ?
C29A H29D . 0.96 ?
C29A H29E . 0.96 ?
C29A H29F . 0.96 ?

loop_
_geom_torsion_atom_site_label_1
_geom_torsion_atom_site_label_2
_geom_torsion_atom_site_label_3
_geom_torsion_atom_site_label_4
_geom_torsion_site_symmetry_1
_geom_torsion_site_symmetry_2
_geom_torsion_site_symmetry_3
_geom_torsion_site_symmetry_4
_geom_torsion
_geom_torsion_publ_flag
C26 O1 C1 C2 . . . . 75.5(7) ?
C26 O1 C1 C10 . . . . -158.9(6) ?
O1 C1 C2 O3 . . . . 37.0(7) ?
C10 C1 C2 O3 . . . . -85.4(6) ?
O1 C1 C2 C3 . . . . 104.6(6) ?
C10 C1 C2 C3 . . . . -17.8(8) ?
C1 C2 O3 C3 . . . . 112.3(6) ?
C2 O3 C3 C4 . . . . -112.8(6) ?
C1 C2 C3 O3 . . . . -103.3(6) ?
O3 C2 C3 C4 . . . . 105.9(7) ?
C1 C2 C3 C4 . . . . 2.6(10) ?
O3 C3 C4 C5 . . . . 52.8(8) ?
C2 C3 C4 C5 . . . . -17.6(9) ?
C3 C4 C5 O4 . . . . -76.1(6) ?
C3 C4 C5 C6 . . . . 169.5(5) ?
C3 C4 C5 C10 . . . . 46.7(6) ?
O4 C5 C6 O5 . . . . -62.3(4) ?
C4 C5 C6 O5 . . . . 56.7(5) ?
C10 C5 C6 O5 . . . . 179.4(3) ?
O4 C5 C6 C7 . . . . 62.6(4) ?
C4 C5 C6 C7 . . . . -178.4(4) ?
C10 C5 C6 C7 . . . . -55.8(4) ?
O5 C6 C7 O6 . . . . 12.6(6) ?
C5 C6 C7 O6 . . . . -112.0(5) ?
O5 C6 C7 C8 . . . . -173.4(3) ?
C5 C6 C7 C8 . . . . 62.0(4) ?
O6 C7 C8 C14 . . . . -10.6(6) ?
C6 C7 C8 C14 . . . . 175.6(3) ?
O6 C7 C8 C9 . . . . 109.7(4) ?
C6 C7 C8 C9 . . . . -64.0(4) ?
C14 C8 C9 C11 . . . . -48.3(4) ?
C7 C8 C9 C11 . . . . -171.2(3) ?
C14 C8 C9 C10 . . . . -176.3(3) ?
C7 C8 C9 C10 . . . . 60.8(4) ?
O1 C1 C10 C19 . . . . 164.3(4) ?
C2 C1 C10 C19 . . . . -72.4(5) ?
O1 C1 C10 C9 . . . . 43.8(5) ?
C2 C1 C10 C9 . . . . 167.0(4) ?
O1 C1 C10 C5 . . . . -77.0(4) ?
C2 C1 C10 C5 . . . . 46.3(5) ?
C11 C9 C10 C19 . . . . -62.6(4) ?
C8 C9 C10 C19 . . . . 64.8(4) ?
C11 C9 C10 C1 . . . . 53.7(5) ?
C8 C9 C10 C1 . . . . -178.9(3) ?
C11 C9 C10 C5 . . . . 174.6(3) ?
C8 C9 C10 C5 . . . . -58.0(4) ?
O4 C5 C10 C19 . . . . 176.9(3) ?
C4 C5 C10 C19 . . . . 53.5(5) ?
C6 C5 C10 C19 . . . . -68.3(4) ?
O4 C5 C10 C1 . . . . 61.9(4) ?
C4 C5 C10 C1 . . . . -61.5(5) ?
C6 C5 C10 C1 . . . . 176.7(3) ?
O4 C5 C10 C9 . . . . -59.6(4) ?
C4 C5 C10 C9 . . . . 177.0(4) ?
C6 C5 C10 C9 . . . . 55.2(4) ?
C8 C9 C11 C12 . . . . 47.7(4) ?
C10 C9 C11 C12 . . . . 174.1(3) ?
C28 O7 C12 C13 . . . . -146.2(4) ?
C28 O7 C12 C11 . . . . 91.3(5) ?
C9 C11 C12 O7 . . . . 69.3(4) ?
C9 C11 C12 C13 . . . . -50.6(5) ?
O7 C12 C13 C18 . . . . 169.6(3) ?
C11 C12 C13 C18 . . . . -69.0(4) ?
O7 C12 C13 C14 . . . . -68.3(4) ?
C11 C12 C13 C14 . . . . 53.0(4) ?
O7 C12 C13 C17 . . . . 42.7(5) ?
C11 C12 C13 C17 . . . . 164.1(3) ?
C7 C8 C14 C15 . . . . -64.1(5) ?
C9 C8 C14 C15 . . . . 177.4(3) ?
C7 C8 C14 C13 . . . . 174.5(3) ?
C9 C8 C14 C13 . . . . 56.1(4) ?
C12 C13 C14 C15 . . . . 171.0(3) ?
C18 C13 C14 C15 . . . . -69.9(4) ?
C17 C13 C14 C15 . . . . 47.0(3) ?
C12 C13 C14 C8 . . . . -58.8(4) ?
C18 C13 C14 C8 . . . . 60.3(4) ?
C17 C13 C14 C8 . . . . 177.2(3) ?
C8 C14 C15 O9 . . . . 17.2(7) ?
C13 C14 C15 O9 . . . . 144.9(5) ?
C8 C14 C15 C16 . . . . -156.5(3) ?
C13 C14 C15 C16 . . . . -28.8(4) ?
O9 C15 C16 C24 . . . . 56.1(6) ?
C14 C15 C16 C24 . . . . -130.3(4) ?
O9 C15 C16 C17 . . . . -175.2(5) ?
C14 C15 C16 C17 . . . . -1.6(4) ?
C15 C16 C17 C20 . . . . 165.0(4) ?
C24 C16 C17 C20 . . . . -61.3(5) ?
C15 C16 C17 C13 . . . . 31.4(4) ?
C24 C16 C17 C13 . . . . 165.0(3) ?
C12 C13 C17 C20 . . . . 70.5(5) ?
C18 C13 C17 C20 . . . . -54.8(6) ?
C14 C13 C17 C20 . . . . -172.9(4) ?
C12 C13 C17 C16 . . . . -164.7(3) ?
C18 C13 C17 C16 . . . . 70.1(4) ?
C14 C13 C17 C16 . . . . -48.1(3) ?
O10 C23 C22 C20 . . . . 177.3(4) ?
C24 C23 C22 C20 . . . . 53.8(6) ?
C23 C22 C20 C21 . . . . -174.7(4) ?
C23 C22 C20 C17 . . . . -51.4(6) ?
C16 C17 C20 C22 . . . . 53.3(5) ?
C13 C17 C20 C22 . . . . 174.3(4) ?
C16 C17 C20 C21 . . . . 174.4(5) ?
C13 C17 C20 C21 . . . . -64.6(6) ?
C2A C1A O1A C26A . . . . 81.2(11) ?
C10A C1A O1A C26A . . . . -154.3(9) ?
C12 O7 C28 O8 . . . . -8.5(9) ?
C12 O7 C28 C29 . . . . 170.3(5) ?
C1 O1 C26 O2 . . . . 0.4(14) ?
C1 O1 C26 C27 . . . . 178.6(7) ?
O10 C23 C24 C25 . . . . 59.3(5) ?
C22 C23 C24 C25 . . . . -179.4(4) ?
O10 C23 C24 C16 . . . . -175.7(4) ?
C22 C23 C24 C16 . . . . -54.4(5) ?
C15 C16 C24 C25 . . . . -51.2(6) ?
C17 C16 C24 C25 . . . . -176.5(4) ?
C15 C16 C24 C23 . . . . -174.8(4) ?
C17 C16 C24 C23 . . . . 59.9(4) ?
O1A C1A C2A O3A . . . . 36.5(12) ?
C10A C1A C2A O3A . . . . -84.2(10) ?
O1A C1A C2A C3A . . . . 104.8(10) ?
C10A C1A C2A C3A . . . . -15.9(10) ?
C1A C2A C3A O3A . . . . -101.2(8) ?
O3A C2A C3A C4A . . . . 105.4(9) ?
C1A C2A C3A C4A . . . . 4.2(14) ?
C4A C3A O3A C2A . . . . -110.1(7) ?
C1A C2A O3A C3A . . . . 115.1(10) ?
O3A C3A C4A C5A . . . . 46.9(10) ?
C2A C3A C4A C5A . . . . -21.8(12) ?
O4A C5A C4A C3A . . . . -72.1(8) ?
C6A C5A C4A C3A . . . . 176.0(6) ?
C10A C5A C4A C3A . . . . 50.8(8) ?
O4A C5A C6A O5A . . . . -57.5(5) ?
C4A C5A C6A O5A . . . . 59.5(6) ?
C10A C5A C6A O5A . . . . -176.2(4) ?
O4A C5A C6A C7A . . . . 65.0(5) ?
C4A C5A C6A C7A . . . . -177.9(5) ?
C10A C5A C6A C7A . . . . -53.7(6) ?
O5A C6A C7A O6A . . . . 7.4(7) ?
C5A C6A C7A O6A . . . . -114.7(6) ?
O5A C6A C7A C8A . . . . -177.4(4) ?
C5A C6A C7A C8A . . . . 60.5(5) ?
O6A C7A C8A C14A . . . . -7.6(7) ?
C6A C7A C8A C14A . . . . 177.4(4) ?
O6A C7A C8A C9A . . . . 112.6(5) ?
C6A C7A C8A C9A . . . . -62.4(5) ?
C14A C8A C9A C11A . . . . -49.0(5) ?
C7A C8A C9A C11A . . . . -171.7(4) ?
C14A C8A C9A C10A . . . . -177.3(4) ?
C7A C8A C9A C10A . . . . 59.9(5) ?
O1A C1A C10A C19A . . . . 163.6(6) ?
C2A C1A C10A C19A . . . . -75.2(7) ?
O1A C1A C10A C9A . . . . 43.1(7) ?
C2A C1A C10A C9A . . . . 164.2(5) ?
O1A C1A C10A C5A . . . . -77.7(7) ?
C2A C1A C10A C5A . . . . 43.5(6) ?
C11A C9A C10A C1A . . . . 54.5(6) ?
C8A C9A C10A C1A . . . . -177.3(4) ?
C11A C9A C10A C19A . . . . -62.2(7) ?
C8A C9A C10A C19A . . . . 66.0(7) ?
C11A C9A C10A C5A . . . . 175.0(4) ?
C8A C9A C10A C5A . . . . -56.8(5) ?
O4A C5A C10A C1A . . . . 60.9(5) ?
C6A C5A C10A C1A . . . . 174.5(4) ?
C4A C5A C10A C1A . . . . -61.7(7) ?
O4A C5A C10A C19A . . . . 176.2(4) ?
C6A C5A C10A C19A . . . . -70.2(5) ?
C4A C5A C10A C19A . . . . 53.7(7) ?
O4A C5A C10A C9A . . . . -60.4(6) ?
C6A C5A C10A C9A . . . . 53.2(6) ?
C4A C5A C10A C9A . . . . 177.0(5) ?
C10A C9A C11A C12A . . . . 176.4(4) ?
C8A C9A C11A C12A . . . . 48.6(5) ?
C28A O7A C12A C11A . . . . 90.0(7) ?
C28A O7A C12A C13A . . . . -147.8(7) ?
C9A C11A C12A O7A . . . . 67.1(5) ?
C9A C11A C12A C13A . . . . -52.5(5) ?
O7A C12A C13A C17A . . . . 45.6(5) ?
C11A C12A C13A C17A . . . . 166.5(4) ?
O7A C12A C13A C18A . . . . 171.3(4) ?
C11A C12A C13A C18A . . . . -67.7(5) ?
O7A C12A C13A C14A . . . . -65.5(4) ?
C11A C12A C13A C14A . . . . 55.4(5) ?
C7A C8A C14A C15A . . . . -63.6(5) ?
C9A C8A C14A C15A . . . . 178.8(4) ?
C7A C8A C14A C13A . . . . 173.5(3) ?
C9A C8A C14A C13A . . . . 55.8(5) ?
C12A C13A C14A C8A . . . . -59.4(5) ?
C17A C13A C14A C8A . . . . 177.8(3) ?
C18A C13A C14A C8A . . . . 60.7(5) ?
C12A C13A C14A C15A . . . . 168.2(3) ?
C17A C13A C14A C15A . . . . 45.4(4) ?
C18A C13A C14A C15A . . . . -71.7(4) ?
C8A C14A C15A O9A . . . . 16.8(7) ?
C13A C14A C15A O9A . . . . 145.2(5) ?
C8A C14A C15A C16A . . . . -157.7(4) ?
C13A C14A C15A C16A . . . . -29.3(4) ?
O9A C15A C16A C24A . . . . 59.6(7) ?
C14A C15A C16A C24A . . . . -125.9(4) ?
O9A C15A C16A C17A . . . . -173.5(5) ?
C14A C15A C16A C17A . . . . 1.0(4) ?
C15A C16A C17A C20A . . . . 161.2(4) ?
C24A C16A C17A C20A . . . . -66.8(5) ?
C15A C16A C17A C13A . . . . 28.1(4) ?
C24A C16A C17A C13A . . . . 160.1(3) ?
C12A C13A C17A C20A . . . . 73.3(6) ?
C18A C13A C17A C20A . . . . -51.3(6) ?
C14A C13A C17A C20A . . . . -170.3(5) ?
C12A C13A C17A C16A . . . . -161.9(4) ?
C18A C13A C17A C16A . . . . 73.6(5) ?
C14A C13A C17A C16A . . . . -45.5(4) ?
C16A C17A C20A C21A . . . . -175.9(5) ?
C13A C17A C20A C21A . . . . -53.5(7) ?
C16A C17A C20A C22A . . . . 61.7(5) ?
C13A C17A C20A C22A . . . . -175.9(5) ?
C17A C20A C22A C23A . . . . -55.7(6) ?
C21A C20A C22A C23A . . . . 179.2(5) ?
C20A C22A C23A O10A . . . . 173.6(4) ?
C20A C22A C23A C24A . . . . 52.5(6) ?
C15A C16A C24A C25A . . . . -57.3(6) ?
C17A C16A C24A C25A . . . . 179.5(4) ?
C15A C16A C24A C23A . . . . 180.0(4) ?
C17A C16A C24A C23A . . . . 56.8(5) ?
O10A C23A C24A C25A . . . . 64.4(6) ?
C22A C23A C24A C25A . . . . -173.5(4) ?
O10A C23A C24A C16A . . . . -171.6(4) ?
C22A C23A C24A C16A . . . . -49.6(5) ?
C12A O7A C28A O8A . . . . -9.2(15) ?
C12A O7A C28A C29A . . . . 170.3(9) ?
C1A O1A C26A O2A . . . . 2.(2) ?
C1A O1A C26A C27A . . . . 180.0(11) ?
